data_4024039
loop_
_publ_author_name
'Ahmad Basheer'
'Hiroshi Yamataka'
'Salai Cheettu Ammal'
'Zvi Rappoport'

_publ_section_title
;
 Enols of Substituted Cyanomalonamides
;
_journal_name_full 'Journal of Organic Chemistry'
_journal_page_first 5297
_journal_page_last 5312
_journal_paper_doi 10.1021/jo070877h
_journal_volume 72
_journal_year 2007
_chemical_formula_moiety 'C11 H6 F5 N3 O2'
_chemical_formula_sum 'C11 H6 F5 N3 O2'
_chemical_formula_weight 307.19
_chemical_name_systematic
; 
 ? 
;
_space_group_IT_number 33
_symmetry_cell_setting orthorhombic
_symmetry_space_group_name_Hall 'P 2c -2n'
_symmetry_space_group_name_H-M 'P n a 21'
_atom_sites_solution_hydrogens geom
_atom_sites_solution_primary direct
_atom_sites_solution_secondary difmap
_audit_creation_method SHELXL-97
_cell_angle_alpha 90.00
_cell_angle_beta 90.00
_cell_angle_gamma 90.00
_cell_formula_units_Z 16
_cell_length_a 13.8073(16)
_cell_length_b 25.597(3)
_cell_length_c 14.0108(16)
_cell_measurement_reflns_used 6568
_cell_measurement_temperature 295(2)
_cell_measurement_theta_max 24.51
_cell_measurement_theta_min 2.22
_cell_volume 4951.8(10)
_computing_cell_refinement 'Bruker SMART'
_computing_data_collection 'Bruker SMART'
_computing_data_reduction 'Bruker SAINT'
_computing_molecular_graphics 'Bruker SHELXTL'
_computing_publication_material 'Bruker SHELXTL'
_computing_structure_refinement 'SHELXL-97 (Sheldrick, 1997)'
_computing_structure_solution 'SHELXS-97 (Sheldrick, 1990)'
_diffrn_ambient_temperature 295(2)
_diffrn_measured_fraction_theta_full 0.993
_diffrn_measured_fraction_theta_max 0.993
_diffrn_measurement_device_type 'CCD area detector'
_diffrn_measurement_method 'phi and omega scans'
_diffrn_radiation_monochromator graphite
_diffrn_radiation_source 'fine-focus sealed tube'
_diffrn_radiation_type MoK\a
_diffrn_radiation_wavelength 0.71073
_diffrn_reflns_av_R_equivalents 0.0396
_diffrn_reflns_av_sigmaI/netI 0.0343
_diffrn_reflns_limit_h_max 17
_diffrn_reflns_limit_h_min -17
_diffrn_reflns_limit_k_max 33
_diffrn_reflns_limit_k_min -33
_diffrn_reflns_limit_l_max 18
_diffrn_reflns_limit_l_min -18
_diffrn_reflns_number 54692
_diffrn_reflns_theta_full 28.02
_diffrn_reflns_theta_max 28.02
_diffrn_reflns_theta_min 1.59
_exptl_absorpt_coefficient_mu 0.165
_exptl_absorpt_correction_T_max 0.9645
_exptl_absorpt_correction_T_min 0.9429
_exptl_absorpt_correction_type none
_exptl_crystal_colour colorless
_exptl_crystal_density_diffrn 1.648
_exptl_crystal_density_method 'not measured'
_exptl_crystal_description shapeless
_exptl_crystal_F_000 2464
_exptl_crystal_size_max 0.36
_exptl_crystal_size_mid 0.25
_exptl_crystal_size_min 0.22
_refine_diff_density_max 0.361
_refine_diff_density_min -0.296
_refine_diff_density_rms 0.071
_refine_ls_extinction_method none
_refine_ls_goodness_of_fit_ref 1.297
_refine_ls_hydrogen_treatment mixed
_refine_ls_matrix_type full
_refine_ls_number_parameters 809
_refine_ls_number_reflns 11729
_refine_ls_number_restraints 1
_refine_ls_restrained_S_all 1.297
_refine_ls_R_factor_all 0.0845
_refine_ls_R_factor_gt 0.0796
_refine_ls_shift/su_max 0.051
_refine_ls_shift/su_mean 0.001
_refine_ls_structure_factor_coef Fsqd
_refine_ls_weighting_details 'calc w=1/[\s^2^(Fo^2^)+(0.0612P)^2^+3.0846P] where P=(Fo^2^+2Fc^2^)/3'
_refine_ls_weighting_scheme calc
_refine_ls_wR_factor_gt 0.1645
_refine_ls_wR_factor_ref 0.1668
_reflns_number_gt 10986
_reflns_number_total 11729
_reflns_threshold_expression >2sigma(I)
_cod_data_source_file jo070877hsi20070426_015951.cif
_cod_data_source_block bashir9m
_cod_depositor_comments
;
The following automatic conversions were performed:
'_symmetry_cell_setting' value 'Orthorhombic' changed to 'orthorhombic'
according to '/home/saulius/struct/CIF-dictionaries/cif_core.dic'
dictionary named 'cif_core.dic' version 2.4.1 from 2010-06-29.

Automatic conversion script
Id: cif_fix_enum 1527 2010-12-29 10:47:43Z saulius 
;
_cod_database_code 4024039

loop_
_symmetry_equiv_pos_as_xyz
'x, y, z'
'-x, -y, z+1/2'
'x+1/2, -y+1/2, z'
'-x+1/2, y+1/2, z+1/2'

loop_
_atom_site_label
_atom_site_type_symbol
_atom_site_fract_x
_atom_site_fract_y
_atom_site_fract_z
_atom_site_U_iso_or_equiv
_atom_site_adp_type
_atom_site_occupancy
_atom_site_symmetry_multiplicity
_atom_site_calc_flag
_atom_site_refinement_flags
_atom_site_disorder_assembly
_atom_site_disorder_group
C1 C 0.5890(3) 0.17317(13) 0.2315(3) 0.0259(7) Uani 1 1 d . . .
C2 C 0.6010(3) 0.22880(14) 0.2178(2) 0.0245(7) Uani 1 1 d . . .
C3 C 0.6007(3) 0.24906(14) 0.1243(3) 0.0276(7) Uani 1 1 d . . .
C4 C 0.6087(3) 0.26311(12) 0.2964(2) 0.0240(7) Uani 1 1 d . . .
C5 C 0.5655(3) 0.10076(13) 0.3371(2) 0.0291(8) Uani 1 1 d . . .
C6 C 0.4716(3) 0.08390(15) 0.3454(3) 0.0363(9) Uani 1 1 d . . .
C7 C 0.4489(4) 0.03222(18) 0.3620(3) 0.0442(11) Uani 1 1 d . . .
C8 C 0.5224(4) -0.00323(17) 0.3659(3) 0.0440(11) Uani 1 1 d . . .
C9 C 0.6168(4) 0.01183(16) 0.3563(3) 0.0425(10) Uani 1 1 d . . .
C10 C 0.6387(3) 0.06369(15) 0.3431(3) 0.0326(8) Uani 1 1 d . . .
C11 C 0.6074(4) 0.32084(17) 0.0099(3) 0.0467(11) Uani 1 1 d . . .
H11A H 0.5762 0.2971 -0.0335 0.070 Uiso 1 1 calc R . .
H11B H 0.6735 0.3258 -0.0092 0.070 Uiso 1 1 calc R . .
H11C H 0.5743 0.3538 0.0089 0.070 Uiso 1 1 calc R . .
C12 C 0.0972(3) 0.57898(14) 0.1321(3) 0.0290(8) Uani 1 1 d . . .
C13 C 0.0837(3) 0.52352(14) 0.1210(3) 0.0280(8) Uani 1 1 d . . .
C14 C -0.0103(3) 0.50356(14) 0.1111(3) 0.0299(8) Uani 1 1 d . . .
C15 C 0.1639(3) 0.48837(13) 0.1202(3) 0.0288(8) Uani 1 1 d . . .
C16 C 0.2074(3) 0.65133(14) 0.1545(3) 0.0305(8) Uani 1 1 d . . .
C17 C 0.2416(3) 0.67363(15) 0.2381(3) 0.0308(8) Uani 1 1 d . . .
C18 C 0.2619(3) 0.72653(16) 0.2441(3) 0.0346(8) Uani 1 1 d . . .
C19 C 0.2453(3) 0.75779(14) 0.1654(3) 0.0336(8) Uani 1 1 d . . .
C20 C 0.2120(3) 0.73658(15) 0.0822(3) 0.0347(9) Uani 1 1 d . . .
C21 C 0.1931(3) 0.68345(15) 0.0760(3) 0.0323(8) Uani 1 1 d . . .
C22 C -0.1266(3) 0.43154(16) 0.0996(4) 0.0459(11) Uani 1 1 d . . .
H22A H -0.1507 0.4380 0.0364 0.069 Uiso 1 1 calc R . .
H22B H -0.1684 0.4480 0.1454 0.069 Uiso 1 1 calc R . .
H22C H -0.1249 0.3946 0.1112 0.069 Uiso 1 1 calc R . .
C23 C 0.5035(3) 0.32578(14) 0.6144(3) 0.0288(8) Uani 1 1 d . . .
C24 C 0.5146(3) 0.27066(13) 0.6327(3) 0.0255(7) Uani 1 1 d . . .
C25 C 0.4969(3) 0.25187(14) 0.7262(3) 0.0282(8) Uani 1 1 d . . .
C26 C 0.5400(3) 0.23512(13) 0.5598(3) 0.0266(7) Uani 1 1 d . . .
C27 C 0.5088(3) 0.39761(14) 0.5038(3) 0.0297(8) Uani 1 1 d . . .
C28 C 0.4169(3) 0.41870(16) 0.5088(3) 0.0382(9) Uani 1 1 d . . .
C29 C 0.4021(4) 0.47183(19) 0.4916(3) 0.0505(13) Uani 1 1 d . . .
C30 C 0.4800(4) 0.50291(16) 0.4678(3) 0.0505(13) Uani 1 1 d . . .
C31 C 0.5714(4) 0.48217(16) 0.4605(3) 0.0459(12) Uani 1 1 d . . .
C32 C 0.5848(3) 0.42935(15) 0.4783(3) 0.0356(9) Uani 1 1 d . . .
C33 C 0.4880(4) 0.18216(16) 0.8443(3) 0.0454(11) Uani 1 1 d . . .
H33A H 0.5442 0.1903 0.8819 0.068 Uiso 1 1 calc R . .
H33B H 0.4794 0.1450 0.8422 0.068 Uiso 1 1 calc R . .
H33C H 0.4320 0.1981 0.8726 0.068 Uiso 1 1 calc R . .
C34 C 0.4909(3) 0.42457(14) 0.2034(2) 0.0278(8) Uani 1 1 d . . .
C35 C 0.5063(3) 0.47960(13) 0.2129(3) 0.0264(7) Uani 1 1 d . . .
C36 C 0.6009(3) 0.49871(15) 0.2292(2) 0.0285(8) Uani 1 1 d . . .
C37 C 0.4281(3) 0.51578(13) 0.2069(2) 0.0259(7) Uani 1 1 d . . .
C38 C 0.3813(3) 0.35332(14) 0.1724(3) 0.0308(8) Uani 1 1 d . . .
C39 C 0.3606(3) 0.33145(17) 0.0850(3) 0.0400(9) Uani 1 1 d . . .
C40 C 0.3437(3) 0.27797(18) 0.0769(3) 0.0442(11) Uani 1 1 d . . .
C41 C 0.3495(3) 0.24667(16) 0.1556(4) 0.0438(11) Uani 1 1 d . . .
C42 C 0.3693(3) 0.26777(16) 0.2434(4) 0.0384(9) Uani 1 1 d . . .
C43 C 0.3843(3) 0.32097(15) 0.2519(3) 0.0325(8) Uani 1 1 d . . .
C44 C 0.7179(3) 0.56944(16) 0.2510(4) 0.0475(11) Uani 1 1 d . . .
H44A H 0.7390 0.5585 0.3131 0.071 Uiso 1 1 calc R . .
H44B H 0.7161 0.6069 0.2485 0.071 Uiso 1 1 calc R . .
H44C H 0.7622 0.5566 0.2036 0.071 Uiso 1 1 calc R . .
F1 F 0.3991(2) 0.11811(12) 0.3352(2) 0.0635(8) Uani 1 1 d . . .
F2 F 0.3571(2) 0.01713(14) 0.3714(3) 0.0746(10) Uani 1 1 d . . .
F3 F 0.5011(3) -0.05397(10) 0.3788(2) 0.0744(10) Uani 1 1 d . . .
F4 F 0.6871(3) -0.02409(11) 0.3581(3) 0.0736(10) Uani 1 1 d . . .
F5 F 0.73077(19) 0.07823(11) 0.3349(2) 0.0557(7) Uani 1 1 d . . .
F6 F 0.25623(19) 0.64383(10) 0.31485(17) 0.0447(6) Uani 1 1 d . . .
F7 F 0.2948(2) 0.74715(10) 0.32492(19) 0.0485(6) Uani 1 1 d . . .
F8 F 0.2634(2) 0.80883(9) 0.1716(2) 0.0503(7) Uani 1 1 d . . .
F9 F 0.1964(2) 0.76739(10) 0.0066(2) 0.0501(7) Uani 1 1 d . . .
F10 F 0.16186(19) 0.66365(9) -0.00524(17) 0.0436(6) Uani 1 1 d . . .
F11 F 0.3415(2) 0.38970(11) 0.5315(2) 0.0525(7) Uani 1 1 d . . .
F12 F 0.3143(3) 0.49241(14) 0.5020(2) 0.0794(11) Uani 1 1 d . . .
F13 F 0.4674(3) 0.55378(10) 0.4527(2) 0.0835(12) Uani 1 1 d . . .
F14 F 0.6464(3) 0.51228(11) 0.4404(2) 0.0685(9) Uani 1 1 d . . .
F15 F 0.67439(19) 0.40993(10) 0.4747(2) 0.0490(6) Uani 1 1 d . . .
F16 F 0.40251(18) 0.34079(10) 0.33748(18) 0.0445(6) Uani 1 1 d . . .
F17 F 0.3748(2) 0.23690(10) 0.3194(2) 0.0563(7) Uani 1 1 d . . .
F18 F 0.3351(2) 0.19520(10) 0.1469(3) 0.0658(9) Uani 1 1 d . . .
F19 F 0.3244(3) 0.25743(13) -0.0086(2) 0.0709(9) Uani 1 1 d . . .
F20 F 0.3561(2) 0.36101(12) 0.0077(2) 0.0602(8) Uani 1 1 d . . .
N1 N 0.5866(3) 0.15394(12) 0.3200(2) 0.0355(8) Uani 1 1 d . . .
H1N H 0.581(3) 0.1713(19) 0.367(3) 0.043(13) Uiso 1 1 d . . .
N2 N 0.6153(3) 0.29174(11) 0.3587(2) 0.0346(8) Uani 1 1 d . . .
N3 N 0.6045(2) 0.29934(12) 0.1057(2) 0.0301(7) Uani 1 1 d . . .
H3N H 0.600(3) 0.3217(14) 0.151(3) 0.012(8) Uiso 1 1 d . . .
N4 N 0.1864(3) 0.59737(12) 0.1505(2) 0.0334(7) Uani 1 1 d . . .
H4N H 0.232(3) 0.5769(17) 0.164(3) 0.033(11) Uiso 1 1 d . . .
N5 N 0.2258(3) 0.45950(12) 0.1197(3) 0.0417(9) Uani 1 1 d . . .
N6 N -0.0298(3) 0.45279(13) 0.1084(2) 0.0339(7) Uani 1 1 d . . .
H6N H 0.010(3) 0.4324(18) 0.125(3) 0.033(12) Uiso 1 1 d . . .
N7 N 0.5244(3) 0.34422(12) 0.5264(2) 0.0313(7) Uani 1 1 d . . .
H7N H 0.548(2) 0.3269(13) 0.485(2) 0.007(8) Uiso 1 1 d . . .
N8 N 0.5622(3) 0.20553(12) 0.5032(2) 0.0373(8) Uani 1 1 d . . .
N9 N 0.5009(3) 0.20199(12) 0.7482(2) 0.0319(7) Uani 1 1 d . . .
H9N H 0.501(3) 0.1829(17) 0.706(3) 0.027(11) Uiso 1 1 d . . .
N10 N 0.4024(3) 0.40730(13) 0.1809(3) 0.0346(8) Uani 1 1 d . . .
H10N H 0.358(3) 0.4243(17) 0.172(3) 0.030(11) Uiso 1 1 d . . .
N11 N 0.3661(3) 0.54465(12) 0.2020(3) 0.0384(8) Uani 1 1 d . . .
N12 N 0.6221(3) 0.54883(12) 0.2324(3) 0.0324(7) Uani 1 1 d . . .
H12N H 0.580(3) 0.5695(18) 0.224(3) 0.028(11) Uiso 1 1 d . . .
O1 O 0.5805(2) 0.14300(10) 0.16089(19) 0.0350(6) Uani 1 1 d . . .
O2 O 0.5974(2) 0.21744(11) 0.0509(2) 0.0395(7) Uani 1 1 d . . .
H2O H 0.588(4) 0.187(2) 0.082(4) 0.049(14) Uiso 1 1 d . . .
O3 O 0.0264(2) 0.60981(10) 0.1269(2) 0.0338(6) Uani 1 1 d . . .
O4 O -0.0842(2) 0.53520(11) 0.1046(2) 0.0361(6) Uani 1 1 d . . .
H4O H -0.042(5) 0.576(3) 0.112(5) 0.10(2) Uiso 1 1 d . . .
O5 O 0.4781(2) 0.35652(9) 0.67977(19) 0.0330(6) Uani 1 1 d . . .
O6 O 0.4766(2) 0.28404(11) 0.7955(2) 0.0365(7) Uani 1 1 d . . .
H6O H 0.477(4) 0.313(2) 0.772(4) 0.057(17) Uiso 1 1 d . . .
O7 O 0.5590(2) 0.39277(10) 0.2146(2) 0.0329(6) Uani 1 1 d . . .
O8 O 0.6731(2) 0.46638(11) 0.2413(2) 0.0372(6) Uani 1 1 d . . .
H8O H 0.647(3) 0.4369(18) 0.236(3) 0.029(11) Uiso 1 1 d . . .

loop_
_atom_site_aniso_label
_atom_site_aniso_U_11
_atom_site_aniso_U_22
_atom_site_aniso_U_33
_atom_site_aniso_U_23
_atom_site_aniso_U_13
_atom_site_aniso_U_12
C1 0.0302(18) 0.0190(15) 0.0286(18) -0.0034(14) 0.0021(15) 0.0010(13)
C2 0.0263(17) 0.0272(17) 0.0201(16) -0.0079(14) -0.0008(13) 0.0032(14)
C3 0.0290(18) 0.0223(16) 0.0314(18) -0.0027(15) 0.0094(15) 0.0063(14)
C4 0.0289(18) 0.0165(15) 0.0264(17) 0.0036(13) 0.0021(14) 0.0019(13)
C5 0.050(2) 0.0209(16) 0.0169(15) -0.0027(13) 0.0032(16) -0.0042(15)
C6 0.047(2) 0.032(2) 0.029(2) -0.0067(16) 0.0014(18) 0.0021(18)
C7 0.057(3) 0.047(2) 0.029(2) -0.0061(18) 0.0034(19) -0.024(2)
C8 0.074(3) 0.032(2) 0.0255(19) 0.0004(16) -0.009(2) -0.018(2)
C9 0.068(3) 0.0279(19) 0.031(2) -0.0015(16) -0.010(2) 0.0087(19)
C10 0.046(2) 0.0294(18) 0.0224(18) -0.0019(14) 0.0002(16) -0.0011(16)
C11 0.074(3) 0.030(2) 0.037(2) 0.0063(17) 0.007(2) 0.008(2)
C12 0.039(2) 0.0249(18) 0.0232(17) -0.0020(14) -0.0015(15) 0.0112(15)
C13 0.036(2) 0.0268(17) 0.0214(17) -0.0008(14) -0.0049(15) 0.0113(15)
C14 0.047(2) 0.0198(16) 0.0226(17) 0.0057(14) -0.0013(16) 0.0123(15)
C15 0.043(2) 0.0147(15) 0.0290(18) 0.0024(14) -0.0091(16) 0.0012(15)
C16 0.0284(18) 0.0260(17) 0.037(2) -0.0024(15) 0.0042(16) 0.0120(14)
C17 0.0264(17) 0.0312(18) 0.0348(19) 0.0024(16) 0.0029(15) 0.0047(15)
C18 0.0273(18) 0.038(2) 0.038(2) -0.0120(18) 0.0001(17) -0.0007(16)
C19 0.028(2) 0.0250(17) 0.047(2) -0.0003(17) 0.0062(17) 0.0029(15)
C20 0.030(2) 0.0322(19) 0.042(2) 0.0043(17) 0.0043(17) 0.0078(16)
C21 0.0300(19) 0.0322(19) 0.035(2) -0.0011(16) -0.0007(16) 0.0134(16)
C22 0.045(3) 0.031(2) 0.062(3) 0.003(2) 0.005(2) 0.0021(18)
C23 0.0303(18) 0.0250(17) 0.0310(19) -0.0055(15) -0.0048(15) -0.0022(14)
C24 0.0293(17) 0.0198(15) 0.0273(17) -0.0035(13) -0.0056(14) -0.0017(13)
C25 0.0285(18) 0.0248(17) 0.0312(19) -0.0050(15) -0.0022(15) -0.0026(14)
C26 0.0353(19) 0.0190(16) 0.0256(17) 0.0039(14) 0.0005(14) -0.0054(14)
C27 0.050(2) 0.0224(17) 0.0171(16) -0.0025(13) -0.0053(15) 0.0049(16)
C28 0.053(3) 0.037(2) 0.0248(19) -0.0065(16) -0.0039(17) 0.0059(19)
C29 0.082(4) 0.044(2) 0.025(2) -0.0055(18) -0.008(2) 0.031(3)
C30 0.101(4) 0.0228(19) 0.027(2) -0.0028(16) -0.011(2) 0.017(2)
C31 0.089(4) 0.028(2) 0.0205(18) 0.0008(15) -0.005(2) -0.007(2)
C32 0.060(3) 0.0274(18) 0.0194(17) -0.0003(14) 0.0001(17) -0.0003(18)
C33 0.080(3) 0.0274(19) 0.029(2) 0.0033(16) -0.006(2) -0.003(2)
C34 0.037(2) 0.0259(17) 0.0204(16) 0.0040(13) -0.0031(14) 0.0100(15)
C35 0.0364(19) 0.0185(16) 0.0243(16) 0.0040(13) 0.0000(15) 0.0084(14)
C36 0.0350(19) 0.0311(18) 0.0192(16) 0.0033(14) 0.0017(15) 0.0064(16)
C37 0.037(2) 0.0183(15) 0.0220(16) -0.0005(13) -0.0039(14) 0.0003(15)
C38 0.0241(17) 0.0263(17) 0.042(2) -0.0076(16) -0.0090(16) 0.0080(14)
C39 0.037(2) 0.042(2) 0.041(2) -0.0010(18) -0.0085(18) 0.0065(18)
C40 0.039(2) 0.047(3) 0.046(2) -0.023(2) -0.0082(19) 0.005(2)
C41 0.030(2) 0.028(2) 0.073(3) -0.017(2) -0.003(2) 0.0029(16)
C42 0.0272(19) 0.033(2) 0.055(3) 0.0057(19) 0.0028(19) 0.0038(16)
C43 0.0255(18) 0.0346(19) 0.037(2) -0.0053(17) 0.0022(15) 0.0079(15)
C44 0.045(3) 0.029(2) 0.069(3) 0.017(2) -0.005(2) -0.0001(18)
F1 0.0539(17) 0.0592(17) 0.078(2) -0.0209(16) 0.0024(16) 0.0134(14)
F2 0.066(2) 0.082(2) 0.076(2) -0.0121(19) 0.0070(17) -0.0398(18)
F3 0.134(3) 0.0281(13) 0.0615(19) 0.0076(13) -0.0155(19) -0.0328(16)
F4 0.093(2) 0.0364(15) 0.091(3) -0.0013(15) -0.019(2) 0.0208(15)
F5 0.0457(15) 0.0507(15) 0.0706(19) -0.0034(14) -0.0004(14) -0.0031(12)
F6 0.0554(15) 0.0425(13) 0.0362(13) 0.0064(11) -0.0091(11) -0.0003(11)
F7 0.0554(15) 0.0452(14) 0.0450(14) -0.0102(12) -0.0048(13) -0.0092(12)
F8 0.0551(16) 0.0279(12) 0.0679(18) -0.0067(12) 0.0012(14) -0.0037(11)
F9 0.0643(17) 0.0372(13) 0.0490(15) 0.0108(12) -0.0057(13) 0.0054(12)
F10 0.0610(16) 0.0381(13) 0.0316(12) -0.0044(10) -0.0109(11) 0.0092(12)
F11 0.0457(15) 0.0575(17) 0.0542(16) -0.0028(13) 0.0017(13) 0.0085(13)
F12 0.097(3) 0.073(2) 0.067(2) -0.0011(17) -0.0062(18) 0.057(2)
F13 0.165(4) 0.0294(14) 0.0559(18) 0.0039(13) -0.014(2) 0.0303(18)
F14 0.116(3) 0.0381(14) 0.0512(17) 0.0123(13) -0.0007(17) -0.0265(16)
F15 0.0488(15) 0.0472(15) 0.0509(15) 0.0102(12) 0.0057(12) -0.0031(12)
F16 0.0528(15) 0.0426(13) 0.0381(13) -0.0092(11) -0.0040(11) 0.0063(11)
F17 0.0592(17) 0.0403(14) 0.0693(19) 0.0142(14) 0.0103(15) 0.0006(12)
F18 0.0564(17) 0.0271(12) 0.114(3) -0.0182(15) -0.0046(17) -0.0095(12)
F19 0.081(2) 0.0647(19) 0.067(2) -0.0366(16) -0.0225(17) 0.0019(17)
F20 0.080(2) 0.0580(17) 0.0422(15) 0.0003(13) -0.0201(15) 0.0083(15)
N1 0.065(2) 0.0157(14) 0.0254(17) -0.0082(12) 0.0021(16) -0.0019(14)
N2 0.061(2) 0.0143(13) 0.0289(17) -0.0038(12) 0.0040(15) -0.0026(14)
N3 0.0443(19) 0.0237(15) 0.0222(15) -0.0042(13) 0.0019(13) 0.0081(13)
N4 0.0386(18) 0.0219(15) 0.0396(19) 0.0005(13) -0.0093(15) 0.0115(14)
N5 0.0398(19) 0.0216(15) 0.064(2) -0.0029(16) -0.0108(18) 0.0087(15)
N6 0.0367(18) 0.0293(17) 0.0357(18) 0.0031(14) -0.0041(15) 0.0083(15)
N7 0.0439(19) 0.0197(15) 0.0304(17) -0.0088(13) 0.0056(15) 0.0073(14)
N8 0.069(2) 0.0193(14) 0.0238(15) -0.0032(13) 0.0085(16) -0.0012(15)
N9 0.048(2) 0.0219(15) 0.0263(16) -0.0046(14) -0.0030(15) -0.0043(14)
N10 0.0311(17) 0.0225(15) 0.050(2) -0.0005(15) -0.0111(16) 0.0121(14)
N11 0.0389(19) 0.0186(14) 0.058(2) 0.0005(15) -0.0077(16) 0.0065(14)
N12 0.0373(18) 0.0201(15) 0.0397(18) 0.0067(14) -0.0038(15) 0.0043(14)
O1 0.0524(17) 0.0244(13) 0.0282(14) -0.0082(11) 0.0030(12) -0.0029(12)
O2 0.068(2) 0.0237(13) 0.0266(14) -0.0009(11) 0.0032(13) 0.0031(14)
O3 0.0402(15) 0.0203(12) 0.0409(15) -0.0035(11) -0.0039(12) 0.0110(11)
O4 0.0340(15) 0.0287(13) 0.0457(16) 0.0000(12) 0.0010(12) 0.0087(12)
O5 0.0506(16) 0.0190(12) 0.0294(13) -0.0043(10) 0.0030(12) 0.0070(11)
O6 0.0567(19) 0.0256(14) 0.0273(14) -0.0043(11) 0.0038(13) 0.0018(13)
O7 0.0353(14) 0.0237(12) 0.0396(15) -0.0025(11) -0.0068(12) 0.0088(11)
O8 0.0344(15) 0.0205(13) 0.0565(18) 0.0053(13) -0.0015(14) 0.0064(11)

loop_
_atom_type_symbol
_atom_type_description
_atom_type_scat_dispersion_real
_atom_type_scat_dispersion_imag
_atom_type_scat_source
C C 0.0033 0.0016 'International Tables Vol C Tables 4.2.6.8 and 6.1.1.4'
H H 0.0000 0.0000 'International Tables Vol C Tables 4.2.6.8 and 6.1.1.4'
N N 0.0061 0.0033 'International Tables Vol C Tables 4.2.6.8 and 6.1.1.4'
O O 0.0106 0.0060 'International Tables Vol C Tables 4.2.6.8 and 6.1.1.4'
F F 0.0171 0.0103 'International Tables Vol C Tables 4.2.6.8 and 6.1.1.4'

loop_
_geom_angle_atom_site_label_1
_geom_angle_atom_site_label_2
_geom_angle_atom_site_label_3
_geom_angle
_geom_angle_site_symmetry_1
_geom_angle_site_symmetry_3
_geom_angle_publ_flag
O1 C1 N1 120.1(3) . . ?
O1 C1 C2 120.7(3) . . ?
N1 C1 C2 119.3(3) . . ?
C3 C2 C4 119.7(3) . . ?
C3 C2 C1 119.0(3) . . ?
C4 C2 C1 121.2(3) . . ?
O2 C3 N3 116.8(3) . . ?
O2 C3 C2 120.2(3) . . ?
N3 C3 C2 123.0(3) . . ?
N2 C4 C2 178.6(4) . . ?
C6 C5 C10 117.9(3) . . ?
C6 C5 N1 120.8(4) . . ?
C10 C5 N1 121.2(4) . . ?
F1 C6 C5 119.5(4) . . ?
F1 C6 C7 118.4(4) . . ?
C5 C6 C7 122.1(4) . . ?
F2 C7 C8 120.8(4) . . ?
F2 C7 C6 120.8(5) . . ?
C8 C7 C6 118.4(4) . . ?
F3 C8 C7 119.1(4) . . ?
F3 C8 C9 119.7(5) . . ?
C7 C8 C9 121.3(4) . . ?
F4 C9 C8 119.8(4) . . ?
F4 C9 C10 120.4(4) . . ?
C8 C9 C10 119.8(4) . . ?
F5 C10 C9 119.5(4) . . ?
F5 C10 C5 120.0(3) . . ?
C9 C10 C5 120.5(4) . . ?
N3 C11 H11A 109.5 . . ?
N3 C11 H11B 109.5 . . ?
H11A C11 H11B 109.5 . . ?
N3 C11 H11C 109.5 . . ?
H11A C11 H11C 109.5 . . ?
H11B C11 H11C 109.5 . . ?
O3 C12 N4 120.2(3) . . ?
O3 C12 C13 120.8(4) . . ?
N4 C12 C13 119.0(3) . . ?
C14 C13 C15 119.2(3) . . ?
C14 C13 C12 119.3(3) . . ?
C15 C13 C12 121.5(3) . . ?
O4 C14 N6 116.5(4) . . ?
O4 C14 C13 120.3(3) . . ?
N6 C14 C13 123.2(3) . . ?
N5 C15 C13 178.2(4) . . ?
C17 C16 C21 118.3(3) . . ?
C17 C16 N4 120.4(3) . . ?
C21 C16 N4 121.3(4) . . ?
F6 C17 C18 118.7(4) . . ?
F6 C17 C16 119.8(3) . . ?
C18 C17 C16 121.5(4) . . ?
F7 C18 C19 120.4(4) . . ?
F7 C18 C17 120.6(4) . . ?
C19 C18 C17 119.0(4) . . ?
F8 C19 C20 120.5(4) . . ?
F8 C19 C18 119.0(4) . . ?
C20 C19 C18 120.4(4) . . ?
F9 C20 C19 119.7(4) . . ?
F9 C20 C21 119.9(4) . . ?
C19 C20 C21 120.4(4) . . ?
F10 C21 C20 119.5(4) . . ?
F10 C21 C16 120.2(3) . . ?
C20 C21 C16 120.3(4) . . ?
N6 C22 H22A 109.5 . . ?
N6 C22 H22B 109.5 . . ?
H22A C22 H22B 109.5 . . ?
N6 C22 H22C 109.5 . . ?
H22A C22 H22C 109.5 . . ?
H22B C22 H22C 109.5 . . ?
O5 C23 N7 120.4(3) . . ?
O5 C23 C24 120.8(3) . . ?
N7 C23 C24 118.8(3) . . ?
C26 C24 C25 119.5(3) . . ?
C26 C24 C23 121.9(3) . . ?
C25 C24 C23 118.6(3) . . ?
O6 C25 N9 116.6(4) . . ?
O6 C25 C24 120.8(3) . . ?
N9 C25 C24 122.7(3) . . ?
N8 C26 C24 177.8(4) . . ?
C32 C27 C28 118.9(4) . . ?
C32 C27 N7 120.8(4) . . ?
C28 C27 N7 120.3(4) . . ?
F11 C28 C27 121.2(4) . . ?
F11 C28 C29 118.3(4) . . ?
C27 C28 C29 120.4(5) . . ?
F12 C29 C30 120.6(4) . . ?
F12 C29 C28 120.1(5) . . ?
C30 C29 C28 119.3(4) . . ?
F13 C30 C31 119.1(5) . . ?
F13 C30 C29 120.1(5) . . ?
C31 C30 C29 120.8(4) . . ?
F14 C31 C30 120.7(4) . . ?
F14 C31 C32 120.2(5) . . ?
C30 C31 C32 119.1(5) . . ?
F15 C32 C27 119.8(3) . . ?
F15 C32 C31 118.7(4) . . ?
C27 C32 C31 121.4(4) . . ?
N9 C33 H33A 109.5 . . ?
N9 C33 H33B 109.5 . . ?
H33A C33 H33B 109.5 . . ?
N9 C33 H33C 109.5 . . ?
H33A C33 H33C 109.5 . . ?
H33B C33 H33C 109.5 . . ?
O7 C34 N10 120.0(3) . . ?
O7 C34 C35 121.1(4) . . ?
N10 C34 C35 118.9(3) . . ?
C36 C35 C37 119.0(3) . . ?
C36 C35 C34 119.5(3) . . ?
C37 C35 C34 121.5(3) . . ?
O8 C36 N12 116.3(3) . . ?
O8 C36 C35 120.5(3) . . ?
N12 C36 C35 123.3(3) . . ?
N11 C37 C35 179.9(5) . . ?
C39 C38 C43 118.5(4) . . ?
C39 C38 N10 120.9(4) . . ?
C43 C38 N10 120.5(4) . . ?
F20 C39 C38 120.4(4) . . ?
F20 C39 C40 119.2(4) . . ?
C38 C39 C40 120.5(4) . . ?
F19 C40 C41 120.3(4) . . ?
F19 C40 C39 119.6(5) . . ?
C41 C40 C39 120.1(4) . . ?
F18 C41 C40 119.7(4) . . ?
F18 C41 C42 119.9(5) . . ?
C40 C41 C42 120.3(4) . . ?
F17 C42 C41 119.8(4) . . ?
F17 C42 C43 120.5(4) . . ?
C41 C42 C43 119.7(4) . . ?
F16 C43 C42 118.9(4) . . ?
F16 C43 C38 120.2(3) . . ?
C42 C43 C38 120.9(4) . . ?
N12 C44 H44A 109.5 . . ?
N12 C44 H44B 109.5 . . ?
H44A C44 H44B 109.5 . . ?
N12 C44 H44C 109.5 . . ?
H44A C44 H44C 109.5 . . ?
H44B C44 H44C 109.5 . . ?
C1 N1 C5 121.2(3) . . ?
C1 N1 H1N 124(4) . . ?
C5 N1 H1N 112(4) . . ?
C4 N2 H7N 147.8(9) . . ?
C3 N3 C11 123.7(3) . . ?
C3 N3 H3N 120(2) . . ?
C11 N3 H3N 116(2) . . ?
C12 N4 C16 122.6(3) . . ?
C12 N4 H4N 121(3) . . ?
C16 N4 H4N 117(3) . . ?
C15 N5 H10N 155.4(12) . . ?
C14 N6 C22 123.8(4) . . ?
C14 N6 H6N 120(3) . . ?
C22 N6 H6N 115(3) . . ?
C23 N7 C27 120.5(3) . . ?
C23 N7 H7N 124(2) . . ?
C27 N7 H7N 116(2) . . ?
C26 N8 H1N 159.4(13) . . ?
C25 N9 C33 123.6(3) . . ?
C25 N9 H9N 116(3) . . ?
C33 N9 H9N 119(3) . . ?
C34 N10 C38 122.0(3) . . ?
C34 N10 H10N 126(3) . . ?
C38 N10 H10N 112(3) . . ?
C37 N11 H4N 160.1(12) . . ?
C36 N12 C44 124.3(3) . . ?
C36 N12 H12N 119(3) . . ?
C44 N12 H12N 117(3) . . ?
C3 O2 H2O 100(3) . . ?
C12 O3 H4O 99(3) . . ?
C14 O4 H4O 99(3) . . ?
C23 O5 H6O 98.1(18) . . ?
C25 O6 H6O 106(4) . . ?
C34 O7 H8O 97.4(15) . . ?
C34 O7 H3N 135.4(10) . . ?
H8O O7 H3N 117.3(17) . . ?
C36 O8 H8O 103(3) . . ?

loop_
_geom_bond_atom_site_label_1
_geom_bond_atom_site_label_2
_geom_bond_distance
_geom_bond_site_symmetry_2
_geom_bond_publ_flag
C1 O1 1.260(4) . ?
C1 N1 1.334(5) . ?
C1 C2 1.446(5) . ?
C2 C3 1.410(5) . ?
C2 C4 1.412(5) . ?
C3 O2 1.309(4) . ?
C3 N3 1.314(5) . ?
C4 N2 1.144(4) . ?
C5 C6 1.371(6) . ?
C5 C10 1.389(6) . ?
C5 N1 1.413(4) . ?
C6 F1 1.337(5) . ?
C6 C7 1.379(6) . ?
C7 F2 1.332(5) . ?
C7 C8 1.363(7) . ?
C8 F3 1.344(5) . ?
C8 C9 1.366(7) . ?
C9 F4 1.337(5) . ?
C9 C10 1.374(6) . ?
C10 F5 1.329(5) . ?
C11 N3 1.452(5) . ?
C11 H11A 0.9600 . ?
C11 H11B 0.9600 . ?
C11 H11C 0.9600 . ?
C12 O3 1.259(4) . ?
C12 N4 1.344(5) . ?
C12 C13 1.440(5) . ?
C13 C14 1.401(6) . ?
C13 C15 1.427(5) . ?
C14 O4 1.307(5) . ?
C14 N6 1.328(5) . ?
C15 N5 1.130(5) . ?
C16 C17 1.386(6) . ?
C16 C21 1.388(5) . ?
C16 N4 1.412(5) . ?
C17 F6 1.333(5) . ?
C17 C18 1.385(5) . ?
C18 F7 1.330(5) . ?
C18 C19 1.381(6) . ?
C19 F8 1.333(4) . ?
C19 C20 1.366(6) . ?
C20 F9 1.338(5) . ?
C20 C21 1.387(6) . ?
C21 F10 1.318(5) . ?
C22 N6 1.449(6) . ?
C22 H22A 0.9600 . ?
C22 H22B 0.9600 . ?
C22 H22C 0.9600 . ?
C23 O5 1.257(4) . ?
C23 N7 1.352(5) . ?
C23 C24 1.442(5) . ?
C24 C26 1.413(5) . ?
C24 C25 1.415(5) . ?
C25 O6 1.304(4) . ?
C25 N9 1.315(5) . ?
C26 N8 1.139(5) . ?
C27 C32 1.374(6) . ?
C27 C28 1.381(6) . ?
C27 N7 1.419(5) . ?
C28 F11 1.318(5) . ?
C28 C29 1.396(6) . ?
C29 F12 1.329(6) . ?
C29 C30 1.379(8) . ?
C30 F13 1.331(5) . ?
C30 C31 1.374(8) . ?
C31 F14 1.320(6) . ?
C31 C32 1.387(6) . ?
C32 F15 1.334(5) . ?
C33 N9 1.450(5) . ?
C33 H33A 0.9600 . ?
C33 H33B 0.9600 . ?
C33 H33C 0.9600 . ?
C34 O7 1.254(4) . ?
C34 N10 1.337(5) . ?
C34 C35 1.431(5) . ?
C35 C36 1.413(5) . ?
C35 C37 1.424(5) . ?
C36 O8 1.308(4) . ?
C36 N12 1.317(5) . ?
C37 N11 1.134(5) . ?
C38 C39 1.376(6) . ?
C38 C43 1.388(6) . ?
C38 N10 1.417(5) . ?
C39 F20 1.323(5) . ?
C39 C40 1.393(6) . ?
C40 F19 1.335(5) . ?
C40 C41 1.365(7) . ?
C41 F18 1.338(5) . ?
C41 C42 1.370(7) . ?
C42 F17 1.329(5) . ?
C42 C43 1.382(6) . ?
C43 F16 1.327(5) . ?
C44 N12 1.448(5) . ?
C44 H44A 0.9600 . ?
C44 H44B 0.9600 . ?
C44 H44C 0.9600 . ?
N1 H1N 0.79(5) . ?
N2 H7N 2.19(4) . ?
N3 H3N 0.86(4) . ?
N4 H4N 0.84(5) . ?
N5 H10N 2.17(5) . ?
N6 H6N 0.80(5) . ?
N7 H7N 0.80(4) . ?
N8 H1N 2.12(5) . ?
N9 H9N 0.76(4) . ?
N10 H10N 0.76(5) . ?
N11 H4N 2.10(5) . ?
N12 H12N 0.79(4) . ?
O2 H2O 0.91(5) . ?
O3 H4O 1.30(7) . ?
O4 H4O 1.20(7) . ?
O5 H6O 1.72(6) . ?
O6 H6O 0.80(6) . ?
O7 H8O 1.69(4) . ?
O7 H3N 2.10(4) . ?
O8 H8O 0.84(4) . ?

loop_
_geom_hbond_atom_site_label_D
_geom_hbond_atom_site_label_H
_geom_hbond_atom_site_label_A
_geom_hbond_distance_DH
_geom_hbond_distance_HA
_geom_hbond_distance_DA
_geom_hbond_angle_DHA
_geom_hbond_site_symmetry_A
O8 H8O O7 0.84(4) 1.69(4) 2.485(4) 158(4) .
O6 H6O O5 0.80(6) 1.72(6) 2.464(4) 155(6) .
O4 H4O O3 1.20(7) 1.30(7) 2.465(4) 161(6) .
O2 H2O O1 0.91(5) 1.58(5) 2.462(4) 163(5) .
N12 H12N O5 0.79(4) 2.15(5) 2.886(4) 155(4) 2_664
N10 H10N N5 0.76(5) 2.17(5) 2.909(5) 167(5) .
N9 H9N O3 0.76(4) 2.21(5) 2.932(4) 158(4) 4_545
N7 H7N N2 0.80(4) 2.19(4) 2.983(5) 170(3) .
N6 H6N O1 0.80(5) 2.22(5) 2.978(4) 160(4) 3_455
N3 H3N O7 0.86(4) 2.10(4) 2.906(4) 155(3) .
N1 H1N N8 0.79(5) 2.12(5) 2.906(4) 170(5) .
N4 H4N N11 0.84(5) 2.10(5) 2.914(5) 165(4) .
